data_7105497
loop_
_publ_author_name
'Kitchen, Jonathan A.'
'Jameson, Guy N. L.'
'Tallon, Jeffery L.'
'Brooker, Sally'

_publ_section_title
;
 Spin crossover in co-crystallised 2 &#x2236; 1 cis&#x2236;trans
 [FeII(pldpt)2(NCS)2] occurs only in &#x2153; of the iron centres
;
_journal_issue 18
_journal_name_full 'Chemical Communications'
_journal_page_first 3200
_journal_page_last 3202
_journal_paper_doi 10.1039/b927036a
_journal_volume 46
_journal_year 2010
_chemical_formula_sum 'C34.67 H29.67 Fe N14 O2.17 S2'
_chemical_formula_weight 797.03
_chemical_name_systematic
;
?
;
_space_group_IT_number 2
_symmetry_cell_setting triclinic
_symmetry_space_group_name_Hall '-P 1'
_symmetry_space_group_name_H-M 'P -1'
_atom_sites_solution_hydrogens geom
_atom_sites_solution_primary direct
_atom_sites_solution_secondary difmap
_audit_creation_method SHELXL-97
_cell_angle_alpha 87.501(4)
_cell_angle_beta 82.316(4)
_cell_angle_gamma 76.712(4)
_cell_formula_units_Z 3
_cell_length_a 8.3788(8)
_cell_length_b 18.0665(17)
_cell_length_c 18.9973(18)
_cell_measurement_reflns_used 4440
_cell_measurement_temperature 89(2)
_cell_measurement_theta_max 2.317
_cell_measurement_theta_min 24.93
_cell_volume 2773.4(5)
_computing_cell_refinement 'APEX2 & SAINT (Bruker, 2006)'
_computing_data_collection 'APEX2 (Bruker, 2006)'
_computing_data_reduction 'SAINT (Bruker, 2006)'
_computing_molecular_graphics 'SHELXTL (Bruker, 2006)'
_computing_structure_refinement 'SHELXL-97 (Sheldrick, 1997)'
_computing_structure_solution 'SHELXS-97 (Sheldrick, 1990)'
_diffrn_ambient_temperature 89(2)
_diffrn_measured_fraction_theta_full 0.973
_diffrn_measured_fraction_theta_max 0.973
_diffrn_measurement_device_type 'Bruker Kappa Apex II area detector'
_diffrn_measurement_method '\f and \w scans'
_diffrn_radiation_monochromator graphite
_diffrn_radiation_source 'fine-focus sealed tube'
_diffrn_radiation_type MoK\a
_diffrn_radiation_wavelength 0.71073
_diffrn_reflns_av_R_equivalents 0.0733
_diffrn_reflns_av_sigmaI/netI 0.1220
_diffrn_reflns_limit_h_max 10
_diffrn_reflns_limit_h_min -7
_diffrn_reflns_limit_k_max 22
_diffrn_reflns_limit_k_min -21
_diffrn_reflns_limit_l_max 23
_diffrn_reflns_limit_l_min -23
_diffrn_reflns_number 30644
_diffrn_reflns_theta_full 26.49
_diffrn_reflns_theta_max 26.49
_diffrn_reflns_theta_min 1.16
_exptl_absorpt_coefficient_mu 0.575
_exptl_absorpt_correction_T_max 0.9663
_exptl_absorpt_correction_T_min 0.5091
_exptl_absorpt_correction_type multi-scan
_exptl_absorpt_process_details 'SCALE(Bruker, 2004)'
_exptl_crystal_colour Red
_exptl_crystal_density_diffrn 1.432
_exptl_crystal_density_method 'not measured'
_exptl_crystal_description Rod
_exptl_crystal_F_000 1233
_exptl_crystal_size_max 0.60
_exptl_crystal_size_mid 0.08
_exptl_crystal_size_min 0.06
_refine_diff_density_max 1.951
_refine_diff_density_min -1.097
_refine_diff_density_rms 0.106
_refine_ls_extinction_method none
_refine_ls_goodness_of_fit_ref 1.029
_refine_ls_hydrogen_treatment constr
_refine_ls_matrix_type full
_refine_ls_number_parameters 732
_refine_ls_number_reflns 11196
_refine_ls_number_restraints 6
_refine_ls_restrained_S_all 1.032
_refine_ls_R_factor_all 0.1366
_refine_ls_R_factor_gt 0.0676
_refine_ls_shift/su_max 0.000
_refine_ls_shift/su_mean 0.000
_refine_ls_structure_factor_coef Fsqd
_refine_ls_weighting_details 'calc w=1/[\s^2^(Fo^2^)+(0.0973P)^2^+1.7665P] where P=(Fo^2^+2Fc^2^)/3'
_refine_ls_weighting_scheme calc
_refine_ls_wR_factor_gt 0.1656
_refine_ls_wR_factor_ref 0.1978
_reflns_number_gt 6448
_reflns_number_total 11196
_reflns_threshold_expression >2sigma(I)
_cod_data_source_file b927036a.txt
_cod_data_source_block jak293_2
_cod_depositor_comments
;
The following automatic conversions were performed:
'_symmetry_cell_setting' value 'Triclinic' changed to 'triclinic'
according to '/home/saulius/struct/CIF-dictionaries/cif_core.dic'
dictionary named 'cif_core.dic' version 2.4.1 from
2010-06-29.

'_exptl_absorpt_correction_type' value 'Multi-scan' changed
to 'multi-scan' according to
'/home/saulius/struct/CIF-dictionaries/cif_core.dic' dictionary named
'cif_core.dic' version 2.4.1 from 2010-06-29.

Automatic conversion script
Id: cif_fix_enum 1527 2010-12-29 10:47:43Z saulius 
;
_cod_original_sg_symbol_H-M P-1
_cod_database_code 7105497

loop_
_symmetry_equiv_pos_as_xyz
'x, y, z'
'-x, -y, -z'

loop_
_atom_site_label
_atom_site_type_symbol
_atom_site_fract_x
_atom_site_fract_y
_atom_site_fract_z
_atom_site_U_iso_or_equiv
_atom_site_adp_type
_atom_site_occupancy
_atom_site_symmetry_multiplicity
_atom_site_calc_flag
_atom_site_refinement_flags
_atom_site_disorder_assembly
_atom_site_disorder_group
Fe1 Fe 0.0000 0.0000 0.0000 0.0181(2) Uani 1 2 d S . .
Fe2 Fe -0.44112(9) -0.38804(4) -0.32659(3) 0.01615(19) Uani 1 1 d . . .
N1 N 0.1435(5) 0.0442(2) -0.0943(2) 0.0203(9) Uani 1 1 d . . .
C1 C 0.2709(6) 0.0770(3) -0.0920(3) 0.0236(12) Uani 1 1 d . . .
H1 H 0.3070 0.0815 -0.0474 0.028 Uiso 1 1 calc R . .
N2 N -0.1106(5) -0.0226(2) -0.0915(2) 0.0201(9) Uani 1 1 d . . .
C2 C 0.3524(7) 0.1047(3) -0.1528(3) 0.0292(13) Uani 1 1 d . . .
H2 H 0.4423 0.1276 -0.1494 0.035 Uiso 1 1 calc R . .
N3 N -0.2405(5) -0.0537(2) -0.1015(2) 0.0214(9) Uani 1 1 d . . .
C3 C 0.3015(7) 0.0985(3) -0.2175(3) 0.0330(14) Uani 1 1 d . . .
H3 H 0.3547 0.1179 -0.2592 0.040 Uiso 1 1 calc R . .
N4 N -0.3354(5) -0.0962(2) -0.2727(2) 0.0280(11) Uani 1 1 d . . .
C4 C 0.1718(7) 0.0636(3) -0.2217(3) 0.0301(13) Uani 1 1 d . . .
H4 H 0.1360 0.0578 -0.2661 0.036 Uiso 1 1 calc R . .
N5 N -0.1300(5) -0.0163(2) -0.2047(2) 0.0186(9) Uani 1 1 d . . .
C5 C 0.0956(6) 0.0374(3) -0.1588(3) 0.0216(11) Uani 1 1 d . . .
N6 N -0.1010(5) 0.0000(2) -0.2757(2) 0.0239(10) Uani 1 1 d . . .
C6 C -0.0453(6) 0.0005(2) -0.1531(2) 0.0203(11) Uani 1 1 d . . .
C7 C -0.2504(6) -0.0502(3) -0.1703(3) 0.0199(11) Uani 1 1 d . . .
C8 C -0.3686(7) -0.0832(3) -0.2027(3) 0.0219(11) Uani 1 1 d . . .
C9 C -0.4977(7) -0.1031(3) -0.1596(3) 0.0250(12) Uani 1 1 d . . .
H9 H -0.5173 -0.0915 -0.1105 0.030 Uiso 1 1 calc R . .
C10 C -0.5994(7) -0.1407(3) -0.1897(3) 0.0311(13) Uani 1 1 d . . .
H10 H -0.6895 -0.1554 -0.1613 0.037 Uiso 1 1 calc R . .
C11 C -0.5673(7) -0.1560(3) -0.2610(3) 0.0311(13) Uani 1 1 d . . .
H11 H -0.6327 -0.1827 -0.2827 0.037 Uiso 1 1 calc R . .
C12 C -0.4372(7) -0.1316(3) -0.3004(3) 0.0317(13) Uani 1 1 d . . .
H12 H -0.4187 -0.1404 -0.3501 0.038 Uiso 1 1 calc R . .
C13 C 0.0125(7) -0.0471(3) -0.3232(3) 0.0316(13) Uani 1 1 d . . .
H13 H 0.0845 -0.0939 -0.3125 0.038 Uiso 1 1 calc R . .
C14 C 0.0010(9) -0.0136(4) -0.3881(3) 0.0479(18) Uani 1 1 d . . .
H14 H 0.0651 -0.0322 -0.4315 0.057 Uiso 1 1 calc R . .
C15 C -0.1233(9) 0.0538(4) -0.3796(3) 0.0513(18) Uani 1 1 d . . .
H15 H -0.1577 0.0883 -0.4167 0.062 Uiso 1 1 calc R . .
C16 C -0.1867(7) 0.0618(3) -0.3096(3) 0.0315(13) Uani 1 1 d . . .
H16 H -0.2722 0.1018 -0.2889 0.038 Uiso 1 1 calc R . .
N21 N -0.2302(5) -0.3297(2) -0.3421(2) 0.0169(9) Uani 1 1 d . . .
N22 N -0.4084(5) -0.3574(2) -0.2210(2) 0.0174(9) Uani 1 1 d . . .
N23 N -0.4630(5) -0.3821(2) -0.15392(19) 0.0160(9) Uani 1 1 d . . .
N24 N -0.2090(5) -0.4349(2) -0.0186(2) 0.0196(9) Uani 1 1 d . . .
N25 N -0.2345(5) -0.3435(2) -0.14981(19) 0.0151(9) Uani 1 1 d . . .
N26 N -0.1128(5) -0.3152(2) -0.12382(19) 0.0160(9) Uani 1 1 d . . .
C21 C -0.1635(6) -0.3059(3) -0.4043(3) 0.0200(11) Uani 1 1 d . . .
H21 H -0.2000 -0.3185 -0.4465 0.024 Uiso 1 1 calc R . .
C22 C -0.0445(6) -0.2640(3) -0.4101(3) 0.0213(11) Uani 1 1 d . . .
H22 H -0.0016 -0.2475 -0.4554 0.026 Uiso 1 1 calc R . .
C23 C 0.0122(6) -0.2460(3) -0.3489(3) 0.0201(11) Uani 1 1 d . . .
H23 H 0.0975 -0.2188 -0.3519 0.024 Uiso 1 1 calc R . .
C24 C -0.0575(6) -0.2684(2) -0.2837(3) 0.0194(11) Uani 1 1 d . . .
H24 H -0.0235 -0.2559 -0.2408 0.023 Uiso 1 1 calc R . .
C25 C -0.1788(6) -0.3098(2) -0.2825(2) 0.0152(10) Uani 1 1 d . . .
C26 C -0.2708(6) -0.3349(2) -0.2181(2) 0.0160(10) Uani 1 1 d . . .
C27 C -0.3556(6) -0.3741(2) -0.1123(2) 0.0157(10) Uani 1 1 d . . .
C28 C -0.3579(6) -0.4018(2) -0.0382(2) 0.0156(10) Uani 1 1 d . . .
C29 C -0.5075(6) -0.3987(3) 0.0046(2) 0.0195(11) Uani 1 1 d . . .
H29 H -0.6095 -0.3741 -0.0113 0.023 Uiso 1 1 calc R . .
C30 C -0.5024(7) -0.4331(3) 0.0715(3) 0.0234(12) Uani 1 1 d . . .
H30 H -0.6018 -0.4326 0.1023 0.028 Uiso 1 1 calc R . .
C31 C -0.3511(7) -0.4680(3) 0.0929(3) 0.0236(12) Uani 1 1 d . . .
H31 H -0.3447 -0.4917 0.1384 0.028 Uiso 1 1 calc R . .
C32 C -0.2095(7) -0.4674(3) 0.0464(3) 0.0256(12) Uani 1 1 d . . .
H32 H -0.1060 -0.4915 0.0613 0.031 Uiso 1 1 calc R . .
C33 C -0.1388(6) -0.2399(2) -0.1044(2) 0.0168(11) Uani 1 1 d . . .
H33 H -0.2418 -0.2042 -0.0965 0.020 Uiso 1 1 calc R . .
C34 C 0.0132(6) -0.2275(3) -0.0990(3) 0.0204(11) Uani 1 1 d . . .
H34 H 0.0355 -0.1811 -0.0858 0.024 Uiso 1 1 calc R . .
C35 C 0.1332(6) -0.2962(3) -0.1167(2) 0.0215(11) Uani 1 1 d . . .
H35 H 0.2494 -0.3034 -0.1174 0.026 Uiso 1 1 calc R . .
C36 C 0.0536(6) -0.3494(3) -0.1321(2) 0.0178(11) Uani 1 1 d . . .
H36 H 0.1026 -0.4003 -0.1459 0.021 Uiso 1 1 calc R . .
N41 N -0.3354(5) -0.4562(2) -0.4271(2) 0.0174(9) Uani 1 1 d . . .
C41 C -0.3646(6) -0.4334(3) -0.4931(2) 0.0206(11) Uani 1 1 d . . .
H41 H -0.4284 -0.3834 -0.4996 0.025 Uiso 1 1 calc R . .
N42 N -0.2979(5) -0.4984(2) -0.2948(2) 0.0180(9) Uani 1 1 d . . .
C42 C -0.3082(7) -0.4778(3) -0.5521(3) 0.0242(12) Uani 1 1 d . . .
H42 H -0.3339 -0.4594 -0.5978 0.029 Uiso 1 1 calc R . .
N43 N -0.2683(5) -0.5317(2) -0.2292(2) 0.0183(9) Uani 1 1 d . . .
C43 C -0.2125(7) -0.5504(3) -0.5429(3) 0.0302(13) Uani 1 1 d . . .
H43 H -0.1688 -0.5823 -0.5827 0.036 Uiso 1 1 calc R . .
N44 N -0.1524(5) -0.7251(2) -0.1892(2) 0.0227(10) Uani 1 1 d . . .
C44 C -0.1816(7) -0.5756(3) -0.4759(3) 0.0258(12) Uani 1 1 d . . .
H44 H -0.1179 -0.6254 -0.4686 0.031 Uiso 1 1 calc R . .
C45 C -0.2444(6) -0.5277(3) -0.4190(2) 0.0192(11) Uani 1 1 d . . .
N45 N -0.1530(5) -0.6137(2) -0.31394(19) 0.0179(9) Uani 1 1 d . . .
N46 N -0.0417(5) -0.6751(2) -0.3464(2) 0.0190(9) Uani 1 1 d . . .
C46 C -0.2263(6) -0.5474(2) -0.3447(2) 0.0169(10) Uani 1 1 d . . .
C47 C -0.1798(6) -0.6005(3) -0.2416(2) 0.0179(11) Uani 1 1 d . . .
C48 C -0.1198(6) -0.6557(3) -0.1862(2) 0.0186(11) Uani 1 1 d . . .
C49 C -0.0455(7) -0.6333(3) -0.1329(3) 0.0256(12) Uani 1 1 d . . .
H49 H -0.0275 -0.5833 -0.1329 0.031 Uiso 1 1 calc R . .
C50 C 0.0025(7) -0.6846(3) -0.0791(3) 0.0289(13) Uani 1 1 d . . .
H50 H 0.0552 -0.6708 -0.0420 0.035 Uiso 1 1 calc R . .
C51 C -0.0283(7) -0.7557(3) -0.0811(3) 0.0255(12) Uani 1 1 d . . .
H51 H 0.0036 -0.7926 -0.0454 0.031 Uiso 1 1 calc R . .
C52 C -0.1060(7) -0.7731(3) -0.1355(3) 0.0296(13) Uani 1 1 d . . .
H52 H -0.1284 -0.8224 -0.1352 0.036 Uiso 1 1 calc R . .
C53 C 0.1242(7) -0.6777(3) -0.3639(3) 0.0263(12) Uani 1 1 d . . .
H53 H 0.1805 -0.6395 -0.3554 0.032 Uiso 1 1 calc R . .
C54 C 0.1912(8) -0.7453(3) -0.3955(3) 0.0374(15) Uani 1 1 d . . .
H54 H 0.3043 -0.7635 -0.4134 0.045 Uiso 1 1 calc R . .
C55 C 0.0632(8) -0.7842(3) -0.3975(3) 0.0378(15) Uani 1 1 d . . .
H55 H 0.0758 -0.8329 -0.4172 0.045 Uiso 1 1 calc R . .
C56 C -0.0795(8) -0.7404(3) -0.3667(3) 0.0306(14) Uani 1 1 d . . .
H56 H -0.1852 -0.7523 -0.3602 0.037 Uiso 1 1 calc R . .
N60 N -0.1793(6) 0.1023(2) 0.0090(2) 0.0231(10) Uani 1 1 d . . .
C60 C -0.3030(7) 0.1434(3) -0.0025(3) 0.0207(11) Uani 1 1 d . . .
S60 S -0.47251(18) 0.20229(8) -0.01817(8) 0.0323(4) Uani 1 1 d . . .
N70 N -0.5593(5) -0.2976(2) -0.3862(2) 0.0232(10) Uani 1 1 d . . .
C70 C -0.5999(7) -0.2539(3) -0.4301(3) 0.0261(12) Uani 1 1 d . . .
S70 S -0.6593(2) -0.19291(12) -0.49240(11) 0.0692(7) Uani 1 1 d . . .
N80 N -0.6508(5) -0.4277(2) -0.2968(2) 0.0219(10) Uani 1 1 d . . .
C80 C -0.7601(6) -0.4574(3) -0.2804(2) 0.0172(11) Uani 1 1 d . . .
S80 S -0.91555(17) -0.49771(7) -0.25937(7) 0.0267(3) Uani 1 1 d . . .
O100 O -0.4217(5) -0.7662(2) -0.2470(2) 0.0450(11) Uani 1 1 d . . .
H10X H -0.3353 -0.7468 -0.2539 0.054 Uiso 1 1 d . . .
C101 C -0.5617(9) -0.7105(4) -0.2181(4) 0.0560(19) Uani 1 1 d . . .
H10A H -0.5655 -0.7099 -0.1663 0.067 Uiso 1 1 calc R . .
H10B H -0.6626 -0.7229 -0.2301 0.067 Uiso 1 1 calc R . .
H10C H -0.5533 -0.6603 -0.2379 0.067 Uiso 1 1 calc R . .
O110 O 0.5709(7) -1.0341(3) -0.5957(3) 0.0827(18) Uani 1 1 d . . .
H11X H 0.5552 -1.0764 -0.6112 0.099 Uiso 1 1 d . . .
H11Y H 0.6003 -1.0087 -0.6339 0.099 Uiso 1 1 d . . .
O120 O 0.6775(8) -1.0532(4) -0.4798(3) 0.102(2) Uani 1 1 d U . .
H12X H 0.6134 -1.0172 -0.4554 0.123 Uiso 1 1 d . . .
H12Y H 0.6321 -1.0404 -0.5181 0.123 Uiso 1 1 d . . .
O130 O -0.465(2) -0.6798(9) -0.3858(8) 0.039(4) Uiso 0.25 1 d P . .
H13X H -0.4541 -0.7048 -0.3453 0.046 Uiso 0.25 1 d P . .
H13Y H -0.3880 -0.7030 -0.4190 0.046 Uiso 0.25 1 d P . .

loop_
_atom_site_aniso_label
_atom_site_aniso_U_11
_atom_site_aniso_U_22
_atom_site_aniso_U_33
_atom_site_aniso_U_23
_atom_site_aniso_U_13
_atom_site_aniso_U_12
Fe1 0.0237(6) 0.0096(5) 0.0214(5) 0.0006(4) -0.0032(4) -0.0046(4)
Fe2 0.0199(4) 0.0135(3) 0.0154(4) 0.0011(3) -0.0009(3) -0.0055(3)
N1 0.024(2) 0.010(2) 0.027(2) 0.0003(17) -0.0029(18) -0.0057(18)
C1 0.023(3) 0.014(2) 0.033(3) -0.002(2) -0.002(2) -0.003(2)
N2 0.025(2) 0.016(2) 0.022(2) 0.0027(17) -0.0057(18) -0.0077(19)
C2 0.028(3) 0.024(3) 0.036(3) 0.002(2) 0.001(2) -0.011(3)
N3 0.027(3) 0.015(2) 0.023(2) 0.0007(17) -0.0052(18) -0.0051(19)
C3 0.041(4) 0.028(3) 0.032(3) 0.007(2) 0.002(3) -0.017(3)
N4 0.028(3) 0.024(2) 0.030(3) -0.0075(19) -0.002(2) -0.002(2)
C4 0.041(4) 0.026(3) 0.024(3) 0.003(2) -0.001(2) -0.012(3)
N5 0.027(2) 0.014(2) 0.016(2) 0.0017(16) -0.0052(18) -0.0062(18)
C5 0.026(3) 0.014(2) 0.027(3) -0.001(2) -0.003(2) -0.010(2)
N6 0.035(3) 0.018(2) 0.022(2) 0.0047(18) -0.0035(19) -0.013(2)
C6 0.031(3) 0.008(2) 0.022(3) 0.0019(19) -0.003(2) -0.005(2)
C7 0.022(3) 0.014(2) 0.023(3) -0.004(2) 0.002(2) -0.004(2)
C8 0.029(3) 0.011(2) 0.024(3) 0.000(2) -0.007(2) 0.001(2)
C9 0.030(3) 0.022(3) 0.025(3) 0.005(2) -0.007(2) -0.010(2)
C10 0.033(3) 0.022(3) 0.039(3) 0.001(2) -0.003(3) -0.008(3)
C11 0.031(3) 0.021(3) 0.043(3) -0.008(2) -0.012(3) -0.003(3)
C12 0.037(4) 0.033(3) 0.026(3) -0.010(2) -0.008(3) -0.006(3)
C13 0.034(3) 0.032(3) 0.031(3) -0.008(2) -0.003(3) -0.009(3)
C14 0.055(4) 0.065(5) 0.027(3) -0.008(3) 0.008(3) -0.025(4)
C15 0.065(5) 0.066(5) 0.033(4) 0.025(3) -0.017(3) -0.033(4)
C16 0.041(4) 0.019(3) 0.037(3) 0.013(2) -0.014(3) -0.011(3)
N21 0.018(2) 0.0127(19) 0.020(2) 0.0032(16) -0.0031(17) -0.0057(17)
N22 0.019(2) 0.0125(19) 0.019(2) 0.0021(16) 0.0028(17) -0.0034(18)
N23 0.021(2) 0.0131(19) 0.014(2) 0.0017(16) 0.0008(17) -0.0059(18)
N24 0.024(2) 0.014(2) 0.021(2) 0.0050(17) -0.0013(18) -0.0077(19)
N25 0.018(2) 0.0115(19) 0.017(2) 0.0006(16) -0.0034(16) -0.0044(17)
N26 0.020(2) 0.0120(19) 0.017(2) -0.0005(16) -0.0030(17) -0.0073(18)
C21 0.024(3) 0.017(2) 0.018(3) 0.000(2) -0.001(2) -0.003(2)
C22 0.025(3) 0.015(2) 0.020(3) 0.004(2) 0.007(2) -0.003(2)
C23 0.021(3) 0.013(2) 0.027(3) -0.001(2) 0.001(2) -0.006(2)
C24 0.023(3) 0.012(2) 0.022(3) 0.0016(19) 0.001(2) -0.005(2)
C25 0.017(3) 0.008(2) 0.019(2) 0.0007(18) 0.001(2) -0.001(2)
C26 0.024(3) 0.008(2) 0.016(2) -0.0001(18) -0.001(2) -0.003(2)
C27 0.019(3) 0.009(2) 0.018(2) -0.0028(18) 0.003(2) -0.002(2)
C28 0.022(3) 0.009(2) 0.017(2) 0.0004(18) -0.002(2) -0.006(2)
C29 0.021(3) 0.013(2) 0.023(3) 0.000(2) 0.004(2) -0.004(2)
C30 0.031(3) 0.018(3) 0.020(3) 0.001(2) 0.005(2) -0.008(2)
C31 0.037(3) 0.018(3) 0.017(3) 0.005(2) -0.002(2) -0.011(2)
C32 0.028(3) 0.020(3) 0.031(3) 0.006(2) -0.005(2) -0.009(2)
C33 0.026(3) 0.007(2) 0.016(2) -0.0035(18) 0.000(2) -0.003(2)
C34 0.023(3) 0.014(2) 0.026(3) 0.000(2) -0.003(2) -0.007(2)
C35 0.020(3) 0.025(3) 0.020(3) 0.004(2) -0.003(2) -0.006(2)
C36 0.016(3) 0.016(2) 0.020(2) 0.0005(19) -0.001(2) 0.000(2)
N41 0.020(2) 0.016(2) 0.017(2) 0.0032(16) -0.0005(17) -0.0080(18)
C41 0.025(3) 0.013(2) 0.023(3) 0.002(2) -0.003(2) -0.005(2)
N42 0.024(2) 0.014(2) 0.017(2) 0.0018(16) -0.0030(17) -0.0082(18)
C42 0.033(3) 0.023(3) 0.017(3) 0.001(2) -0.004(2) -0.007(2)
N43 0.024(2) 0.016(2) 0.014(2) 0.0031(16) -0.0008(17) -0.0053(18)
C43 0.049(4) 0.023(3) 0.016(3) -0.006(2) -0.003(2) -0.001(3)
N44 0.028(3) 0.016(2) 0.022(2) 0.0005(17) 0.0029(19) -0.0058(19)
C44 0.037(3) 0.017(3) 0.019(3) -0.006(2) 0.001(2) 0.001(2)
C45 0.021(3) 0.016(2) 0.021(3) 0.000(2) 0.000(2) -0.007(2)
N45 0.023(2) 0.014(2) 0.015(2) -0.0039(16) 0.0026(17) -0.0041(18)
N46 0.023(2) 0.0104(19) 0.021(2) -0.0042(16) 0.0020(18) -0.0002(18)
C46 0.020(3) 0.011(2) 0.020(3) -0.0033(19) -0.003(2) -0.005(2)
C47 0.021(3) 0.014(2) 0.020(3) 0.0006(19) 0.002(2) -0.009(2)
C48 0.022(3) 0.014(2) 0.020(3) 0.0036(19) 0.004(2) -0.008(2)
C49 0.039(3) 0.022(3) 0.020(3) 0.006(2) -0.008(2) -0.015(3)
C50 0.037(3) 0.031(3) 0.024(3) 0.006(2) -0.008(2) -0.015(3)
C51 0.033(3) 0.020(3) 0.020(3) 0.008(2) -0.003(2) 0.000(2)
C52 0.045(4) 0.008(2) 0.031(3) 0.004(2) 0.007(3) -0.004(2)
C53 0.027(3) 0.022(3) 0.030(3) 0.002(2) -0.003(2) -0.006(2)
C54 0.037(4) 0.026(3) 0.040(3) -0.007(3) 0.008(3) 0.007(3)
C55 0.061(4) 0.019(3) 0.029(3) -0.007(2) 0.004(3) -0.005(3)
C56 0.047(4) 0.018(3) 0.029(3) -0.008(2) -0.002(3) -0.013(3)
N60 0.030(3) 0.013(2) 0.027(2) 0.0016(18) -0.002(2) -0.008(2)
C60 0.029(3) 0.012(2) 0.023(3) -0.003(2) -0.002(2) -0.009(2)
S60 0.0269(8) 0.0244(7) 0.0416(9) 0.0040(6) -0.0022(6) 0.0002(6)
N70 0.029(3) 0.019(2) 0.020(2) 0.0037(18) -0.0029(19) -0.002(2)
C70 0.023(3) 0.020(3) 0.032(3) 0.001(2) 0.006(2) -0.004(2)
S70 0.0422(11) 0.0761(13) 0.0768(14) 0.0594(11) -0.0039(9) -0.0010(10)
N80 0.025(3) 0.021(2) 0.022(2) -0.0017(18) -0.0006(19) -0.009(2)
C80 0.021(3) 0.013(2) 0.014(2) -0.0031(19) -0.001(2) 0.002(2)
S80 0.0320(8) 0.0247(7) 0.0274(7) -0.0043(6) 0.0039(6) -0.0182(6)
O100 0.047(3) 0.052(3) 0.043(3) -0.012(2) -0.002(2) -0.026(2)
C101 0.063(5) 0.036(4) 0.076(5) 0.005(3) -0.035(4) -0.010(4)
O110 0.074(4) 0.057(3) 0.118(5) 0.031(3) -0.013(3) -0.023(3)
O120 0.094(4) 0.123(5) 0.107(4) 0.036(4) 0.018(3) -0.085(4)

loop_
_atom_type_symbol
_atom_type_description
_atom_type_scat_dispersion_real
_atom_type_scat_dispersion_imag
_atom_type_scat_source
C C 0.0033 0.0016 'International Tables Vol C Tables 4.2.6.8 and 6.1.1.4'
H H 0.0000 0.0000 'International Tables Vol C Tables 4.2.6.8 and 6.1.1.4'
N N 0.0061 0.0033 'International Tables Vol C Tables 4.2.6.8 and 6.1.1.4'
S S 0.1246 0.1234 'International Tables Vol C Tables 4.2.6.8 and 6.1.1.4'
O O 0.0106 0.0060 'International Tables Vol C Tables 4.2.6.8 and 6.1.1.4'
Fe Fe 0.3463 0.8444 'International Tables Vol C Tables 4.2.6.8 and 6.1.1.4'

loop_
_geom_angle_atom_site_label_1
_geom_angle_atom_site_label_2
_geom_angle_atom_site_label_3
_geom_angle
_geom_angle_site_symmetry_1
_geom_angle_site_symmetry_3
_geom_angle_publ_flag
N60 Fe1 N60 180.0 . 2 y
N60 Fe1 N2 86.57(16) . . y
N60 Fe1 N2 93.43(16) 2 . y
N60 Fe1 N2 93.43(16) . 2 y
N60 Fe1 N2 86.57(16) 2 2 y
N2 Fe1 N2 180.0 . 2 y
N60 Fe1 N1 88.14(15) . 2 y
N60 Fe1 N1 91.86(15) 2 2 y
N2 Fe1 N1 105.51(15) . 2 y
N2 Fe1 N1 74.48(15) 2 2 y
N60 Fe1 N1 91.86(15) . . y
N60 Fe1 N1 88.14(15) 2 . y
N2 Fe1 N1 74.49(15) . . y
N2 Fe1 N1 105.52(15) 2 . y
N1 Fe1 N1 180.0 2 . y
N80 Fe2 N70 94.03(17) . . y
N80 Fe2 N22 96.62(15) . . y
N70 Fe2 N22 114.22(15) . . y
N80 Fe2 N42 88.09(16) . . y
N70 Fe2 N42 163.06(15) . . y
N22 Fe2 N42 82.14(14) . . y
N80 Fe2 N21 169.22(14) . . y
N70 Fe2 N21 84.73(16) . . y
N22 Fe2 N21 74.29(14) . . y
N42 Fe2 N21 96.22(14) . . y
N80 Fe2 N41 100.58(14) . . y
N70 Fe2 N41 90.84(15) . . y
N22 Fe2 N41 148.44(15) . . y
N42 Fe2 N41 72.26(14) . . y
N21 Fe2 N41 90.15(14) . . y
C1 N1 C5 117.8(4) . . ?
C1 N1 Fe1 125.5(3) . . ?
C5 N1 Fe1 116.8(3) . . ?
N1 C1 C2 122.3(5) . . ?
N1 C1 H1 118.8 . . ?
C2 C1 H1 118.8 . . ?
C6 N2 N3 109.4(4) . . ?
C6 N2 Fe1 115.3(3) . . ?
N3 N2 Fe1 135.2(3) . . ?
C3 C2 C1 119.4(5) . . ?
C3 C2 H2 120.3 . . ?
C1 C2 H2 120.3 . . ?
C7 N3 N2 106.8(4) . . ?
C2 C3 C4 119.6(5) . . ?
C2 C3 H3 120.2 . . ?
C4 C3 H3 120.2 . . ?
C8 N4 C12 116.0(5) . . ?
C3 C4 C5 118.1(5) . . ?
C3 C4 H4 121.0 . . ?
C5 C4 H4 121.0 . . ?
C6 N5 N6 125.9(4) . . ?
C6 N5 C7 106.0(4) . . ?
N6 N5 C7 128.1(4) . . ?
N1 C5 C4 122.9(5) . . ?
N1 C5 C6 111.7(4) . . ?
C4 C5 C6 125.5(5) . . ?
C16 N6 N5 124.9(4) . . ?
C16 N6 C13 111.1(4) . . ?
N5 N6 C13 123.8(4) . . ?
N2 C6 N5 108.2(4) . . ?
N2 C6 C5 121.7(4) . . ?
N5 C6 C5 130.0(4) . . ?
N3 C7 N5 109.5(4) . . ?
N3 C7 C8 122.9(4) . . ?
N5 C7 C8 127.5(4) . . ?
N4 C8 C9 124.2(5) . . ?
N4 C8 C7 116.7(4) . . ?
C9 C8 C7 118.9(4) . . ?
C8 C9 C10 118.4(5) . . ?
C8 C9 H9 120.8 . . ?
C10 C9 H9 120.8 . . ?
C11 C10 C9 118.9(5) . . ?
C11 C10 H10 120.5 . . ?
C9 C10 H10 120.5 . . ?
C10 C11 C12 118.3(5) . . ?
C10 C11 H11 120.8 . . ?
C12 C11 H11 120.8 . . ?
N4 C12 C11 124.1(5) . . ?
N4 C12 H12 118.0 . . ?
C11 C12 H12 118.0 . . ?
C14 C13 N6 106.6(5) . . ?
C14 C13 H13 126.7 . . ?
N6 C13 H13 126.7 . . ?
C13 C14 C15 107.5(5) . . ?
C13 C14 H14 126.2 . . ?
C15 C14 H14 126.2 . . ?
C16 C15 C14 109.3(6) . . ?
C16 C15 H15 125.3 . . ?
C14 C15 H15 125.3 . . ?
C15 C16 N6 105.4(5) . . ?
C15 C16 H16 127.3 . . ?
N6 C16 H16 127.3 . . ?
C21 N21 C25 117.4(4) . . ?
C21 N21 Fe2 125.6(3) . . ?
C25 N21 Fe2 116.5(3) . . ?
C26 N22 N23 108.7(4) . . ?
C26 N22 Fe2 114.2(3) . . ?
N23 N22 Fe2 132.0(3) . . ?
C27 N23 N22 106.7(4) . . ?
C32 N24 C28 116.3(4) . . ?
C26 N25 C27 106.0(4) . . ?
C26 N25 N26 125.1(4) . . ?
C27 N25 N26 128.3(4) . . ?
C36 N26 C33 110.8(4) . . ?
C36 N26 N25 125.0(4) . . ?
C33 N26 N25 122.0(4) . . ?
N21 C21 C22 123.2(5) . . ?
N21 C21 H21 118.4 . . ?
C22 C21 H21 118.4 . . ?
C21 C22 C23 119.2(4) . . ?
C21 C22 H22 120.4 . . ?
C23 C22 H22 120.4 . . ?
C24 C23 C22 118.9(5) . . ?
C24 C23 H23 120.6 . . ?
C22 C23 H23 120.6 . . ?
C23 C24 C25 118.2(5) . . ?
C23 C24 H24 120.9 . . ?
C25 C24 H24 120.9 . . ?
N21 C25 C24 123.1(4) . . ?
N21 C25 C26 111.6(4) . . ?
C24 C25 C26 125.3(4) . . ?
N22 C26 N25 108.5(4) . . ?
N22 C26 C25 121.0(4) . . ?
N25 C26 C25 130.4(4) . . ?
N23 C27 N25 110.1(4) . . ?
N23 C27 C28 124.0(4) . . ?
N25 C27 C28 125.7(4) . . ?
N24 C28 C29 124.2(4) . . ?
N24 C28 C27 115.3(4) . . ?
C29 C28 C27 120.3(4) . . ?
C28 C29 C30 117.6(5) . . ?
C28 C29 H29 121.2 . . ?
C30 C29 H29 121.2 . . ?
C31 C30 C29 119.4(5) . . ?
C31 C30 H30 120.3 . . ?
C29 C30 H30 120.3 . . ?
C32 C31 C30 118.4(5) . . ?
C32 C31 H31 120.8 . . ?
C30 C31 H31 120.8 . . ?
N24 C32 C31 124.1(5) . . ?
N24 C32 H32 117.9 . . ?
C31 C32 H32 117.9 . . ?
C34 C33 N26 106.1(4) . . ?
C34 C33 H33 127.0 . . ?
N26 C33 H33 127.0 . . ?
C33 C34 C35 108.1(4) . . ?
C33 C34 H34 125.9 . . ?
C35 C34 H34 125.9 . . ?
C36 C35 C34 108.4(4) . . ?
C36 C35 H35 125.8 . . ?
C34 C35 H35 125.8 . . ?
C35 C36 N26 106.6(4) . . ?
C35 C36 H36 126.7 . . ?
N26 C36 H36 126.7 . . ?
C41 N41 C45 117.2(4) . . ?
C41 N41 Fe2 125.4(3) . . ?
C45 N41 Fe2 117.2(3) . . ?
N41 C41 C42 124.0(5) . . ?
N41 C41 H41 118.0 . . ?
C42 C41 H41 118.0 . . ?
C46 N42 N43 108.9(4) . . ?
C46 N42 Fe2 118.1(3) . . ?
N43 N42 Fe2 133.0(3) . . ?
C41 C42 C43 118.0(5) . . ?
C41 C42 H42 121.0 . . ?
C43 C42 H42 121.0 . . ?
C47 N43 N42 106.6(4) . . ?
C44 C43 C42 119.3(4) . . ?
C44 C43 H43 120.4 . . ?
C42 C43 H43 120.4 . . ?
C48 N44 C52 115.2(4) . . ?
C43 C44 C45 119.3(5) . . ?
C43 C44 H44 120.4 . . ?
C45 C44 H44 120.4 . . ?
N41 C45 C44 122.2(5) . . ?
N41 C45 C46 112.4(4) . . ?
C44 C45 C46 125.4(4) . . ?
C46 N45 N46 127.8(4) . . ?
C46 N45 C47 105.6(4) . . ?
N46 N45 C47 124.9(4) . . ?
C56 N46 C53 110.8(4) . . ?
C56 N46 N45 125.7(4) . . ?
C53 N46 N45 123.5(4) . . ?
N42 C46 N45 108.9(4) . . ?
N42 C46 C45 120.1(4) . . ?
N45 C46 C45 130.8(4) . . ?
N43 C47 N45 109.9(4) . . ?
N43 C47 C48 124.5(4) . . ?
N45 C47 C48 125.5(4) . . ?
N44 C48 C49 123.9(5) . . ?
N44 C48 C47 116.1(4) . . ?
C49 C48 C47 119.8(4) . . ?
C48 C49 C50 119.3(5) . . ?
C48 C49 H49 120.4 . . ?
C50 C49 H49 120.4 . . ?
C51 C50 C49 117.9(5) . . ?
C51 C50 H50 121.0 . . ?
C49 C50 H50 121.0 . . ?
C50 C51 C52 119.2(5) . . ?
C50 C51 H51 120.4 . . ?
C52 C51 H51 120.4 . . ?
N44 C52 C51 124.4(5) . . ?
N44 C52 H52 117.8 . . ?
C51 C52 H52 117.8 . . ?
C54 C53 N46 106.3(5) . . ?
C54 C53 H53 126.8 . . ?
N46 C53 H53 126.8 . . ?
C53 C54 C55 108.1(5) . . ?
C53 C54 H54 126.0 . . ?
C55 C54 H54 126.0 . . ?
C56 C55 C54 108.5(5) . . ?
C56 C55 H55 125.7 . . ?
C54 C55 H55 125.7 . . ?
C55 C56 N46 106.3(5) . . ?
C55 C56 H56 126.8 . . ?
N46 C56 H56 126.8 . . ?
C60 N60 Fe1 154.2(4) . . ?
N60 C60 S60 178.6(4) . . ?
C70 N70 Fe2 166.0(4) . . ?
N70 C70 S70 179.1(5) . . ?
C80 N80 Fe2 173.3(4) . . ?
N80 C80 S80 178.3(5) . . ?
C101 O100 H10X 109.8 . . ?
O100 C101 H10A 109.5 . . ?
O100 C101 H10B 109.5 . . ?
H10A C101 H10B 109.5 . . ?
O100 C101 H10C 109.5 . . ?
H10A C101 H10C 109.5 . . ?
H10B C101 H10C 109.5 . . ?
H11X O110 H11Y 105.5 . . ?
H12X O120 H12Y 94.4 . . ?
H13X O130 H13Y 109.3 . . ?

loop_
_geom_bond_atom_site_label_1
_geom_bond_atom_site_label_2
_geom_bond_distance
_geom_bond_site_symmetry_2
_geom_bond_publ_flag
Fe1 N60 2.093(4) . y
Fe1 N60 2.093(4) 2 ?
Fe1 N2 2.171(4) . y
Fe1 N2 2.171(4) 2 ?
Fe1 N1 2.243(4) 2 ?
Fe1 N1 2.243(4) . y
Fe2 N80 2.048(4) . y
Fe2 N70 2.080(4) . y
Fe2 N22 2.172(4) . y
Fe2 N42 2.184(4) . y
Fe2 N21 2.239(4) . y
Fe2 N41 2.281(4) . y
N1 C1 1.340(6) . ?
N1 C5 1.359(6) . ?
C1 C2 1.396(7) . ?
C1 H1 0.9500 . ?
N2 C6 1.317(6) . ?
N2 N3 1.372(5) . ?
C2 C3 1.371(8) . ?
C2 H2 0.9500 . ?
N3 C7 1.318(6) . ?
C3 C4 1.387(8) . ?
C3 H3 0.9500 . ?
N4 C8 1.341(6) . ?
N4 C12 1.348(7) . ?
C4 C5 1.394(7) . ?
C4 H4 0.9500 . ?
N5 C6 1.367(6) . ?
N5 N6 1.369(5) . ?
N5 C7 1.376(6) . ?
C5 C6 1.474(7) . ?
N6 C16 1.368(6) . ?
N6 C13 1.382(6) . ?
C7 C8 1.477(7) . ?
C8 C9 1.373(7) . ?
C9 C10 1.395(7) . ?
C9 H9 0.9500 . ?
C10 C11 1.373(7) . ?
C10 H10 0.9500 . ?
C11 C12 1.385(8) . ?
C11 H11 0.9500 . ?
C12 H12 0.9500 . ?
C13 C14 1.355(8) . ?
C13 H13 0.9500 . ?
C14 C15 1.409(9) . ?
C14 H14 0.9500 . ?
C15 C16 1.365(8) . ?
C15 H15 0.9500 . ?
C16 H16 0.9500 . ?
N21 C21 1.335(6) . ?
N21 C25 1.354(6) . ?
N22 C26 1.316(6) . ?
N22 N23 1.386(5) . ?
N23 C27 1.309(6) . ?
N24 C32 1.343(6) . ?
N24 C28 1.348(6) . ?
N25 C26 1.366(6) . ?
N25 C27 1.369(6) . ?
N25 N26 1.393(5) . ?
N26 C36 1.380(6) . ?
N26 C33 1.386(5) . ?
C21 C22 1.374(7) . ?
C21 H21 0.9500 . ?
C22 C23 1.392(7) . ?
C22 H22 0.9500 . ?
C23 C24 1.383(6) . ?
C23 H23 0.9500 . ?
C24 C25 1.390(7) . ?
C24 H24 0.9500 . ?
C25 C26 1.468(6) . ?
C27 C28 1.472(6) . ?
C28 C29 1.391(6) . ?
C29 C30 1.393(7) . ?
C29 H29 0.9500 . ?
C30 C31 1.384(7) . ?
C30 H30 0.9500 . ?
C31 C32 1.384(7) . ?
C31 H31 0.9500 . ?
C32 H32 0.9500 . ?
C33 C34 1.360(7) . ?
C33 H33 0.9500 . ?
C34 C35 1.428(7) . ?
C34 H34 0.9500 . ?
C35 C36 1.350(7) . ?
C35 H35 0.9500 . ?
C36 H36 0.9500 . ?
N41 C41 1.339(6) . ?
N41 C45 1.354(6) . ?
C41 C42 1.372(6) . ?
C41 H41 0.9500 . ?
N42 C46 1.311(5) . ?
N42 N43 1.388(5) . ?
C42 C43 1.388(7) . ?
C42 H42 0.9500 . ?
N43 C47 1.306(6) . ?
C43 C44 1.370(7) . ?
C43 H43 0.9500 . ?
N44 C48 1.348(6) . ?
N44 C52 1.349(6) . ?
C44 C45 1.385(6) . ?
C44 H44 0.9500 . ?
C45 C46 1.459(6) . ?
N45 C46 1.360(6) . ?
N45 N46 1.382(5) . ?
N45 C47 1.384(6) . ?
N46 C56 1.373(6) . ?
N46 C53 1.376(6) . ?
C47 C48 1.475(7) . ?
C48 C49 1.377(7) . ?
C49 C50 1.384(7) . ?
C49 H49 0.9500 . ?
C50 C51 1.372(7) . ?
C50 H50 0.9500 . ?
C51 C52 1.375(8) . ?
C51 H51 0.9500 . ?
C52 H52 0.9500 . ?
C53 C54 1.352(7) . ?
C53 H53 0.9500 . ?
C54 C55 1.415(8) . ?
C54 H54 0.9500 . ?
C55 C56 1.348(8) . ?
C55 H55 0.9500 . ?
C56 H56 0.9500 . ?
N60 C60 1.169(6) . ?
C60 S60 1.621(6) . ?
N70 C70 1.153(6) . ?
C70 S70 1.629(6) . ?
N80 C80 1.166(6) . ?
C80 S80 1.631(5) . ?
O100 C101 1.422(8) . ?
O100 H10X 0.8673 . ?
C101 H10A 0.9800 . ?
C101 H10B 0.9800 . ?
C101 H10C 0.9800 . ?
O110 H11X 0.8747 . ?
O110 H11Y 0.8789 . ?
O120 H12X 0.8518 . ?
O120 H12Y 0.8651 . ?
O130 H13X 0.8801 . ?
O130 H13Y 0.8827 . ?

loop_
_geom_hbond_atom_site_label_D
_geom_hbond_atom_site_label_H
_geom_hbond_atom_site_label_A
_geom_hbond_distance_DH
_geom_hbond_distance_HA
_geom_hbond_distance_DA
_geom_hbond_angle_DHA
_geom_hbond_site_symmetry_A
O100 H10X N44 0.87 2.20 2.890(6) 136.5 .
O120 H12Y O110 0.87 1.62 2.467(9) 167.7 .
O120 H12X O110 0.85 1.79 2.601(9) 158.4 2_634
O130 H13X O100 0.88 2.15 3.026(16) 178.7 .
O130 H13Y S70 0.88 2.51 3.231(15) 139.8 2_444

loop_
_geom_torsion_atom_site_label_1
_geom_torsion_atom_site_label_2
_geom_torsion_atom_site_label_3
_geom_torsion_atom_site_label_4
_geom_torsion
_geom_torsion_site_symmetry_1
_geom_torsion_site_symmetry_2
_geom_torsion_site_symmetry_3
_geom_torsion_site_symmetry_4
_geom_torsion_publ_flag
N60 Fe1 N1 C1 94.5(4) . . . . ?
N60 Fe1 N1 C1 -85.5(4) 2 . . . ?
N2 Fe1 N1 C1 -179.6(4) . . . . ?
N2 Fe1 N1 C1 0.4(4) 2 . . . ?
N1 Fe1 N1 C1 -125(5) 2 . . . ?
N60 Fe1 N1 C5 -85.1(3) . . . . ?
N60 Fe1 N1 C5 94.9(3) 2 . . . ?
N2 Fe1 N1 C5 0.8(3) . . . . ?
N2 Fe1 N1 C5 -179.2(3) 2 . . . ?
N1 Fe1 N1 C5 55(5) 2 . . . ?
C5 N1 C1 C2 1.0(7) . . . . ?
Fe1 N1 C1 C2 -178.6(4) . . . . ?
N60 Fe1 N2 C6 91.8(3) . . . . ?
N60 Fe1 N2 C6 -88.2(3) 2 . . . ?
N2 Fe1 N2 C6 -142.8(17) 2 . . . ?
N1 Fe1 N2 C6 178.9(3) 2 . . . ?
N1 Fe1 N2 C6 -1.1(3) . . . . ?
N60 Fe1 N2 N3 -85.2(4) . . . . ?
N60 Fe1 N2 N3 94.8(4) 2 . . . ?
N2 Fe1 N2 N3 40.2(17) 2 . . . ?
N1 Fe1 N2 N3 1.9(4) 2 . . . ?
N1 Fe1 N2 N3 -178.1(4) . . . . ?
N1 C1 C2 C3 0.0(8) . . . . ?
C6 N2 N3 C7 1.1(5) . . . . ?
Fe1 N2 N3 C7 178.3(3) . . . . ?
C1 C2 C3 C4 -1.1(8) . . . . ?
C2 C3 C4 C5 1.2(8) . . . . ?
C1 N1 C5 C4 -0.8(7) . . . . ?
Fe1 N1 C5 C4 178.8(4) . . . . ?
C1 N1 C5 C6 -180.0(4) . . . . ?
Fe1 N1 C5 C6 -0.4(5) . . . . ?
C3 C4 C5 N1 -0.3(8) . . . . ?
C3 C4 C5 C6 178.8(5) . . . . ?
C6 N5 N6 C16 -97.4(6) . . . . ?
C7 N5 N6 C16 80.6(6) . . . . ?
C6 N5 N6 C13 87.1(6) . . . . ?
C7 N5 N6 C13 -94.9(6) . . . . ?
N3 N2 C6 N5 -1.0(5) . . . . ?
Fe1 N2 C6 N5 -178.7(3) . . . . ?
N3 N2 C6 C5 179.2(4) . . . . ?
Fe1 N2 C6 C5 1.4(6) . . . . ?
N6 N5 C6 N2 178.8(4) . . . . ?
C7 N5 C6 N2 0.4(5) . . . . ?
N6 N5 C6 C5 -1.3(8) . . . . ?
C7 N5 C6 C5 -179.7(5) . . . . ?
N1 C5 C6 N2 -0.7(6) . . . . ?
C4 C5 C6 N2 -179.9(5) . . . . ?
N1 C5 C6 N5 179.5(5) . . . . ?
C4 C5 C6 N5 0.3(8) . . . . ?
N2 N3 C7 N5 -0.9(5) . . . . ?
N2 N3 C7 C8 175.7(4) . . . . ?
C6 N5 C7 N3 0.3(5) . . . . ?
N6 N5 C7 N3 -178.1(4) . . . . ?
C6 N5 C7 C8 -176.0(5) . . . . ?
N6 N5 C7 C8 5.6(8) . . . . ?
C12 N4 C8 C9 -0.5(7) . . . . ?
C12 N4 C8 C7 175.1(4) . . . . ?
N3 C7 C8 N4 -160.8(5) . . . . ?
N5 C7 C8 N4 15.1(7) . . . . ?
N3 C7 C8 C9 15.0(7) . . . . ?
N5 C7 C8 C9 -169.1(5) . . . . ?
N4 C8 C9 C10 1.5(8) . . . . ?
C7 C8 C9 C10 -174.0(5) . . . . ?
C8 C9 C10 C11 -0.3(8) . . . . ?
C9 C10 C11 C12 -1.7(8) . . . . ?
C8 N4 C12 C11 -1.7(8) . . . . ?
C10 C11 C12 N4 2.8(8) . . . . ?
C16 N6 C13 C14 1.4(6) . . . . ?
N5 N6 C13 C14 177.5(5) . . . . ?
N6 C13 C14 C15 -1.1(7) . . . . ?
C13 C14 C15 C16 0.5(7) . . . . ?
C14 C15 C16 N6 0.4(7) . . . . ?
N5 N6 C16 C15 -177.1(5) . . . . ?
C13 N6 C16 C15 -1.1(6) . . . . ?
N80 Fe2 N21 C21 -134.8(8) . . . . ?
N70 Fe2 N21 C21 -51.0(4) . . . . ?
N22 Fe2 N21 C21 -167.9(4) . . . . ?
N42 Fe2 N21 C21 112.0(4) . . . . ?
N41 Fe2 N21 C21 39.9(4) . . . . ?
N80 Fe2 N21 C25 37.7(10) . . . . ?
N70 Fe2 N21 C25 121.5(3) . . . . ?
N22 Fe2 N21 C25 4.5(3) . . . . ?
N42 Fe2 N21 C25 -75.5(3) . . . . ?
N41 Fe2 N21 C25 -147.7(3) . . . . ?
N80 Fe2 N22 C26 174.1(3) . . . . ?
N70 Fe2 N22 C26 -88.4(3) . . . . ?
N42 Fe2 N22 C26 87.0(3) . . . . ?
N21 Fe2 N22 C26 -11.8(3) . . . . ?
N41 Fe2 N22 C26 51.3(4) . . . . ?
N80 Fe2 N22 N23 22.8(4) . . . . ?
N70 Fe2 N22 N23 120.3(4) . . . . ?
N42 Fe2 N22 N23 -64.3(4) . . . . ?
N21 Fe2 N22 N23 -163.1(4) . . . . ?
N41 Fe2 N22 N23 -100.0(4) . . . . ?
C26 N22 N23 C27 -0.3(5) . . . . ?
Fe2 N22 N23 C27 152.1(3) . . . . ?
C26 N25 N26 C36 -81.1(6) . . . . ?
C27 N25 N26 C36 109.7(5) . . . . ?
C26 N25 N26 C33 80.3(5) . . . . ?
C27 N25 N26 C33 -88.9(6) . . . . ?
C25 N21 C21 C22 1.3(7) . . . . ?
Fe2 N21 C21 C22 173.6(3) . . . . ?
N21 C21 C22 C23 1.0(7) . . . . ?
C21 C22 C23 C24 -2.5(7) . . . . ?
C22 C23 C24 C25 1.6(7) . . . . ?
C21 N21 C25 C24 -2.2(7) . . . . ?
Fe2 N21 C25 C24 -175.2(3) . . . . ?
C21 N21 C25 C26 175.8(4) . . . . ?
Fe2 N21 C25 C26 2.8(5) . . . . ?
C23 C24 C25 N21 0.7(7) . . . . ?
C23 C24 C25 C26 -177.0(4) . . . . ?
N23 N22 C26 N25 -0.8(5) . . . . ?
Fe2 N22 C26 N25 -158.6(3) . . . . ?
N23 N22 C26 C25 176.4(4) . . . . ?
Fe2 N22 C26 C25 18.6(5) . . . . ?
C27 N25 C26 N22 1.5(5) . . . . ?
N26 N25 C26 N22 -169.7(4) . . . . ?
C27 N25 C26 C25 -175.3(4) . . . . ?
N26 N25 C26 C25 13.5(7) . . . . ?
N21 C25 C26 N22 -14.3(6) . . . . ?
C24 C25 C26 N22 163.6(4) . . . . ?
N21 C25 C26 N25 162.1(4) . . . . ?
C24 C25 C26 N25 -19.9(8) . . . . ?
N22 N23 C27 N25 1.3(5) . . . . ?
N22 N23 C27 C28 -173.0(4) . . . . ?
C26 N25 C27 N23 -1.7(5) . . . . ?
N26 N25 C27 N23 169.1(4) . . . . ?
C26 N25 C27 C28 172.4(4) . . . . ?
N26 N25 C27 C28 -16.8(7) . . . . ?
C32 N24 C28 C29 0.9(6) . . . . ?
C32 N24 C28 C27 -173.5(4) . . . . ?
N23 C27 C28 N24 138.2(4) . . . . ?
N25 C27 C28 N24 -35.1(6) . . . . ?
N23 C27 C28 C29 -36.5(6) . . . . ?
N25 C27 C28 C29 150.2(4) . . . . ?
N24 C28 C29 C30 -0.9(7) . . . . ?
C27 C28 C29 C30 173.2(4) . . . . ?
C28 C29 C30 C31 0.4(7) . . . . ?
C29 C30 C31 C32 -0.1(7) . . . . ?
C28 N24 C32 C31 -0.5(7) . . . . ?
C30 C31 C32 N24 0.1(7) . . . . ?
C36 N26 C33 C34 -1.3(5) . . . . ?
N25 N26 C33 C34 -165.1(4) . . . . ?
N26 C33 C34 C35 1.0(5) . . . . ?
C33 C34 C35 C36 -0.3(6) . . . . ?
C34 C35 C36 N26 -0.5(5) . . . . ?
C33 N26 C36 C35 1.1(5) . . . . ?
N25 N26 C36 C35 164.3(4) . . . . ?
N80 Fe2 N41 C41 92.1(4) . . . . ?
N70 Fe2 N41 C41 -2.1(4) . . . . ?
N22 Fe2 N41 C41 -146.0(4) . . . . ?
N42 Fe2 N41 C41 176.7(4) . . . . ?
N21 Fe2 N41 C41 -86.9(4) . . . . ?
N80 Fe2 N41 C45 -83.2(3) . . . . ?
N70 Fe2 N41 C45 -177.5(3) . . . . ?
N22 Fe2 N41 C45 38.7(5) . . . . ?
N42 Fe2 N41 C45 1.3(3) . . . . ?
N21 Fe2 N41 C45 97.8(3) . . . . ?
C45 N41 C41 C42 0.0(7) . . . . ?
Fe2 N41 C41 C42 -175.4(4) . . . . ?
N80 Fe2 N42 C46 101.3(4) . . . . ?
N70 Fe2 N42 C46 3.8(7) . . . . ?
N22 Fe2 N42 C46 -161.7(4) . . . . ?
N21 Fe2 N42 C46 -88.6(3) . . . . ?
N41 Fe2 N42 C46 -0.4(3) . . . . ?
N80 Fe2 N42 N43 -75.9(4) . . . . ?
N70 Fe2 N42 N43 -173.4(5) . . . . ?
N22 Fe2 N42 N43 21.1(4) . . . . ?
N21 Fe2 N42 N43 94.2(4) . . . . ?
N41 Fe2 N42 N43 -177.6(4) . . . . ?
N41 C41 C42 C43 -1.2(8) . . . . ?
C46 N42 N43 C47 -0.4(5) . . . . ?
Fe2 N42 N43 C47 176.9(3) . . . . ?
C41 C42 C43 C44 1.7(8) . . . . ?
C42 C43 C44 C45 -1.0(8) . . . . ?
C41 N41 C45 C44 0.8(7) . . . . ?
Fe2 N41 C45 C44 176.5(4) . . . . ?
C41 N41 C45 C46 -177.6(4) . . . . ?
Fe2 N41 C45 C46 -1.9(5) . . . . ?
C43 C44 C45 N41 -0.2(8) . . . . ?
C43 C44 C45 C46 177.9(5) . . . . ?
C46 N45 N46 C56 -98.7(6) . . . . ?
C47 N45 N46 C56 98.2(6) . . . . ?
C46 N45 N46 C53 80.2(6) . . . . ?
C47 N45 N46 C53 -82.9(6) . . . . ?
N43 N42 C46 N45 1.7(5) . . . . ?
Fe2 N42 C46 N45 -176.1(3) . . . . ?
N43 N42 C46 C45 177.4(4) . . . . ?
Fe2 N42 C46 C45 -0.5(6) . . . . ?
N46 N45 C46 N42 -168.0(4) . . . . ?
C47 N45 C46 N42 -2.3(5) . . . . ?
N46 N45 C46 C45 17.0(8) . . . . ?
C47 N45 C46 C45 -177.3(5) . . . . ?
N41 C45 C46 N42 1.6(6) . . . . ?
C44 C45 C46 N42 -176.8(5) . . . . ?
N41 C45 C46 N45 176.1(5) . . . . ?
C44 C45 C46 N45 -2.2(8) . . . . ?
N42 N43 C47 N45 -1.0(5) . . . . ?
N42 N43 C47 C48 179.6(4) . . . . ?
C46 N45 C47 N43 2.0(5) . . . . ?
N46 N45 C47 N43 168.3(4) . . . . ?
C46 N45 C47 C48 -178.6(4) . . . . ?
N46 N45 C47 C48 -12.4(7) . . . . ?
C52 N44 C48 C49 -0.4(7) . . . . ?
C52 N44 C48 C47 -175.9(4) . . . . ?
N43 C47 C48 N44 128.7(5) . . . . ?
N45 C47 C48 N44 -50.6(6) . . . . ?
N43 C47 C48 C49 -47.1(7) . . . . ?
N45 C47 C48 C49 133.7(5) . . . . ?
N44 C48 C49 C50 1.3(8) . . . . ?
C47 C48 C49 C50 176.6(4) . . . . ?
C48 C49 C50 C51 -0.8(8) . . . . ?
C49 C50 C51 C52 -0.5(8) . . . . ?
C48 N44 C52 C51 -1.0(7) . . . . ?
C50 C51 C52 N44 1.4(8) . . . . ?
C56 N46 C53 C54 0.1(6) . . . . ?
N45 N46 C53 C54 -178.9(5) . . . . ?
N46 C53 C54 C55 0.2(6) . . . . ?
C53 C54 C55 C56 -0.5(7) . . . . ?
C54 C55 C56 N46 0.5(6) . . . . ?
C53 N46 C56 C55 -0.4(6) . . . . ?
N45 N46 C56 C55 178.6(4) . . . . ?
N60 Fe1 N60 C60 -121(5) 2 . . . ?
N2 Fe1 N60 C60 16.7(9) . . . . ?
N2 Fe1 N60 C60 -163.3(9) 2 . . . ?
N1 Fe1 N60 C60 -89.0(9) 2 . . . ?
N1 Fe1 N60 C60 91.0(9) . . . . ?
Fe1 N60 C60 S60 -153(19) . . . . ?
N80 Fe2 N70 C70 -124.8(18) . . . . ?
N22 Fe2 N70 C70 136.1(17) . . . . ?
N42 Fe2 N70 C70 -28(2) . . . . ?
N21 Fe2 N70 C70 65.9(18) . . . . ?
N41 Fe2 N70 C70 -24.2(18) . . . . ?
Fe2 N70 C70 S70 95(35) . . . . ?
N70 Fe2 N80 C80 144(3) . . . . ?
N22 Fe2 N80 C80 -101(3) . . . . ?
N42 Fe2 N80 C80 -19(3) . . . . ?
N21 Fe2 N80 C80 -133(3) . . . . ?
N41 Fe2 N80 C80 53(3) . . . . ?
Fe2 N80 C80 S80 -122(14) . . . . ?
